data_4072101
loop_
_publ_author_name
'Xu, Hai-Bing'
'Ni, Jun'
'Chen, Kun-Jiao'
'Zhang, Li-Yi'
'Chen, Zhong-Ning'

_publ_section_title
;
 Preparation, Characterization, and Photophysical Properties ofcis-
 ortrans-PtLn2(Ln = Nd, Eu, Yb) Arrays with
 5-Ethynyl-2,2&#x2032;-bipyridine
;
_journal_issue 21
_journal_name_full Organometallics
_journal_page_first 5665
_journal_paper_doi 10.1021/om8005883
_journal_volume 27
_journal_year 2008
_chemical_formula_sum 'C45 H25 F18 N2 O6 P Pt0.5 Yb'
_chemical_formula_weight 1333.23
_chemical_name_systematic
; 
 ? 
;
_space_group_IT_number 14
_symmetry_cell_setting monoclinic
_symmetry_space_group_name_Hall '-P 2yn'
_symmetry_space_group_name_H-M 'P 1 21/n 1'
_atom_sites_solution_hydrogens geom
_atom_sites_solution_primary direct
_atom_sites_solution_secondary difmap
_audit_creation_method SHELXL-97
_cell_angle_alpha 90.00
_cell_angle_beta 94.628(4)
_cell_angle_gamma 90.00
_cell_formula_units_Z 4
_cell_length_a 11.779(4)
_cell_length_b 27.718(9)
_cell_length_c 15.891(5)
_cell_measurement_reflns_used 8607
_cell_measurement_temperature 293(2)
_cell_measurement_theta_max 27.4835
_cell_measurement_theta_min 2.0738
_cell_volume 5171(3)
_computing_cell_refinement 'Bruker XSCANS'
_computing_data_collection 'Bruker XSCANS'
_computing_data_reduction 'Bruker SHELXTL'
_computing_molecular_graphics 'Bruker SHELXTL'
_computing_publication_material 'Bruker SHELXTL'
_computing_structure_refinement 'SHELXL-97 (Sheldrick, 1997)'
_computing_structure_solution 'SHELXS-97 (Sheldrick, 1990)'
_diffrn_ambient_temperature 293(2)
_diffrn_measured_fraction_theta_full 0.999
_diffrn_measured_fraction_theta_max 0.999
_diffrn_measurement_device_type 'RIGAKU MERCURY CCD/AFC'
_diffrn_measurement_method '\w scans'
_diffrn_radiation_monochromator graphite
_diffrn_radiation_source 'Rotating Anode'
_diffrn_radiation_type MoK\a
_diffrn_radiation_wavelength 0.71073
_diffrn_reflns_av_R_equivalents 0.0602
_diffrn_reflns_av_sigmaI/netI 0.0653
_diffrn_reflns_limit_h_max 14
_diffrn_reflns_limit_h_min -14
_diffrn_reflns_limit_k_max 31
_diffrn_reflns_limit_k_min -32
_diffrn_reflns_limit_l_max 18
_diffrn_reflns_limit_l_min -13
_diffrn_reflns_number 32796
_diffrn_reflns_theta_full 25.00
_diffrn_reflns_theta_max 25.00
_diffrn_reflns_theta_min 2.07
_exptl_absorpt_coefficient_mu 3.295
_exptl_absorpt_correction_T_max 1.0000
_exptl_absorpt_correction_T_min 0.6808
_exptl_absorpt_correction_type multi-scan
_exptl_crystal_colour Green
_exptl_crystal_density_diffrn 1.712
_exptl_crystal_density_method 'not measured'
_exptl_crystal_description Prism
_exptl_crystal_F_000 2572
_exptl_crystal_size_max 0.18
_exptl_crystal_size_mid 0.06
_exptl_crystal_size_min 0.05
_refine_diff_density_max 1.722
_refine_diff_density_min -0.581
_refine_diff_density_rms 0.113
_refine_ls_extinction_method none
_refine_ls_goodness_of_fit_ref 1.149
_refine_ls_hydrogen_treatment constr
_refine_ls_matrix_type full
_refine_ls_number_parameters 826
_refine_ls_number_reflns 9085
_refine_ls_number_restraints 405
_refine_ls_restrained_S_all 1.171
_refine_ls_R_factor_all 0.0885
_refine_ls_R_factor_gt 0.0653
_refine_ls_shift/su_max 0.001
_refine_ls_shift/su_mean 0.000
_refine_ls_structure_factor_coef Fsqd
_refine_ls_weighting_details 'calc w=1/[\s^2^(Fo^2^)+(0.0281P)^2^+18.6752P] where P=(Fo^2^+2Fc^2^)/3'
_refine_ls_weighting_scheme calc
_refine_ls_wR_factor_gt 0.1105
_refine_ls_wR_factor_ref 0.1202
_reflns_number_gt 7148
_reflns_number_total 9085
_reflns_threshold_expression >2sigma(I)
_cod_data_source_file om8005883_si_001.cif
_cod_data_source_block compound_8
_cod_depositor_comments
;
The following automatic conversions were performed:

'_symmetry_cell_setting' value 'Monoclinic' changed to 'monoclinic'
according to /home/saulius/struct/CIF-dictionaries/cif_core.dic
dictionary named 'cif_core.dic' version 2.4.1 from
2010-06-29.

'_exptl_absorpt_correction_type' value 'Multi-scan'
changed to 'multi-scan' according to
/home/saulius/struct/CIF-dictionaries/cif_core.dic dictionary named
'cif_core.dic' version 2.4.1 from 2010-06-29.

Automatic conversion script
Id: cif_fix_values 1715 2011-07-08 13:25:40Z adriana 
;
_cod_original_sg_symbol_H-M P2(1)/n
_cod_original_formula_sum 'C45 H25 F18 N2 O6 P Pt0.50 Yb'
_cod_database_code 4072101

loop_
_symmetry_equiv_pos_as_xyz
'x, y, z'
'-x+1/2, y+1/2, -z+1/2'
'-x, -y, -z'
'x-1/2, -y-1/2, z-1/2'

loop_
_atom_site_label
_atom_site_type_symbol
_atom_site_fract_x
_atom_site_fract_y
_atom_site_fract_z
_atom_site_U_iso_or_equiv
_atom_site_adp_type
_atom_site_occupancy
_atom_site_symmetry_multiplicity
_atom_site_calc_flag
_atom_site_refinement_flags
_atom_site_disorder_assembly
_atom_site_disorder_group
Pt Pt 0.0000 0.0000 -1.0000 0.04100(14) Uani 1 2 d S . .
Yb Yb 0.18090(4) -0.127938(16) -0.52397(2) 0.05605(14) Uani 1 1 d . . .
P1 P 0.19527(18) -0.00048(8) -1.00355(13) 0.0422(5) Uani 1 1 d . . .
F1 F 0.051(2) -0.1844(11) -0.2588(12) 0.195(8) Uani 0.50 1 d PDU A 1
F2 F -0.014(3) -0.2477(5) -0.3232(14) 0.194(8) Uani 0.50 1 d PDU A 1
F3 F -0.1237(15) -0.1881(11) -0.3054(15) 0.199(8) Uani 0.50 1 d PDU A 1
F1' F -0.099(2) -0.2313(9) -0.3153(16) 0.197(8) Uani 0.50 1 d PDU A 2
F2' F -0.031(2) -0.1634(6) -0.2694(12) 0.174(8) Uani 0.50 1 d PDU A 2
F3' F 0.0800(15) -0.2216(9) -0.2938(13) 0.179(8) Uani 0.50 1 d PDU A 2
F4 F -0.199(2) -0.1493(7) -0.6739(13) 0.134(7) Uani 0.50 1 d PDU A 1
F5 F -0.258(2) -0.2007(8) -0.5876(17) 0.168(9) Uani 0.50 1 d PDU A 1
F6 F -0.1284(19) -0.2209(6) -0.6672(13) 0.155(7) Uani 0.50 1 d PDU A 1
F4' F -0.234(2) -0.2222(7) -0.6096(17) 0.153(8) Uani 0.50 1 d PDU A 2
F5' F -0.1219(19) -0.1936(7) -0.6964(11) 0.145(7) Uani 0.50 1 d PDU A 2
F6' F -0.231(2) -0.1462(7) -0.6359(15) 0.149(9) Uani 0.50 1 d PDU A 2
F7 F 0.192(3) -0.2992(10) -0.4947(10) 0.170(8) Uani 0.40 1 d PDU B 1
F8 F 0.284(2) -0.3151(10) -0.602(2) 0.177(8) Uani 0.40 1 d PDU B 1
F9 F 0.103(2) -0.3109(9) -0.6140(18) 0.159(8) Uani 0.40 1 d PDU B 1
F7' F 0.199(2) -0.3207(6) -0.6404(9) 0.166(6) Uani 0.60 1 d PDU B 2
F8' F 0.1143(14) -0.3028(6) -0.5291(13) 0.164(6) Uani 0.60 1 d PDU B 2
F9' F 0.2942(13) -0.3000(6) -0.5274(13) 0.155(6) Uani 0.60 1 d PDU B 2
F10 F 0.1429(10) -0.1344(3) -0.8304(8) 0.123(4) Uani 0.80 1 d PDU B 1
F11 F 0.2045(13) -0.2056(4) -0.8530(10) 0.144(6) Uani 0.80 1 d PDU B 1
F12 F 0.3201(9) -0.1492(4) -0.8106(10) 0.139(5) Uani 0.80 1 d PDU B 1
F10' F 0.252(5) -0.2076(15) -0.838(4) 0.143(11) Uani 0.20 1 d PDU B 2
F11' F 0.284(3) -0.1320(15) -0.822(4) 0.129(9) Uani 0.20 1 d PDU B 2
F12' F 0.1119(19) -0.1586(15) -0.833(3) 0.131(11) Uani 0.20 1 d PDU B 2
F13 F 0.3909(19) -0.1987(10) -0.2822(14) 0.156(8) Uani 0.40 1 d PDU C 1
F14 F 0.5617(15) -0.1758(11) -0.3022(17) 0.156(8) Uani 0.40 1 d PDU C 1
F15 F 0.483(2) -0.2335(7) -0.3761(17) 0.165(8) Uani 0.40 1 d PDU C 1
F13' F 0.5769(10) -0.1952(8) -0.3379(13) 0.169(7) Uani 0.60 1 d PDU C 2
F14' F 0.4208(16) -0.2355(5) -0.3446(12) 0.159(7) Uani 0.60 1 d PDU C 2
F15' F 0.4393(15) -0.1723(6) -0.2666(8) 0.149(6) Uani 0.60 1 d PDU C 2
F16 F 0.4950(15) -0.0308(5) -0.5916(13) 0.184(6) Uani 0.50 1 d PDU C 1
F17 F 0.5807(18) -0.0951(9) -0.6233(11) 0.202(6) Uani 0.50 1 d PDU C 1
F18 F 0.6252(14) -0.0561(8) -0.5051(11) 0.195(6) Uani 0.50 1 d PDU C 1
F16' F 0.6469(13) -0.0856(8) -0.5331(13) 0.197(6) Uani 0.50 1 d PDU C 2
F17' F 0.5297(18) -0.0252(5) -0.5596(14) 0.197(6) Uani 0.50 1 d PDU C 2
F18' F 0.5326(14) -0.0851(9) -0.6426(8) 0.183(6) Uani 0.50 1 d PDU C 2
O1 O 0.0814(7) -0.1531(3) -0.4129(4) 0.087(2) Uani 1 1 d . . .
O2 O -0.0035(6) -0.1427(3) -0.5759(4) 0.077(2) Uani 1 1 d . . .
O3 O 0.1846(7) -0.2101(3) -0.5406(5) 0.083(2) Uani 1 1 d . . .
O4 O 0.2034(6) -0.1427(2) -0.6638(4) 0.0699(19) Uani 1 1 d . . .
O5 O 0.3135(7) -0.1596(3) -0.4250(4) 0.081(2) Uani 1 1 d . . .
O6 O 0.3532(6) -0.0955(3) -0.5495(4) 0.0720(19) Uani 1 1 d . . .
N1 N 0.1223(6) -0.0497(2) -0.5861(4) 0.0439(17) Uani 1 1 d . . .
N2 N 0.1907(6) -0.0606(3) -0.4236(4) 0.0520(19) Uani 1 1 d . . .
C1 C 0.0162(7) -0.0013(3) -0.8742(5) 0.044(2) Uani 1 1 d . . .
C2 C 0.0334(7) -0.0006(3) -0.7983(5) 0.049(2) Uani 1 1 d . . .
C3 C 0.0662(7) -0.0016(3) -0.7099(5) 0.045(2) Uani 1 1 d . . .
C4 C 0.0819(8) 0.0400(3) -0.6615(5) 0.053(2) Uani 1 1 d . . .
H4A H 0.0709 0.0702 -0.6862 0.064 Uiso 1 1 calc R . .
C5 C 0.1142(8) 0.0359(3) -0.5765(5) 0.057(2) Uani 1 1 d . . .
H5A H 0.1216 0.0635 -0.5432 0.068 Uiso 1 1 calc R . .
C6 C 0.1356(7) -0.0088(3) -0.5402(5) 0.046(2) Uani 1 1 d . . .
C7 C 0.0874(7) -0.0452(4) -0.6683(5) 0.051(2) Uani 1 1 d . . .
H7A H 0.0767 -0.0733 -0.6997 0.062 Uiso 1 1 calc R . .
C8 C 0.1700(6) -0.0155(3) -0.4490(5) 0.046(2) Uani 1 1 d . . .
C9 C 0.1784(8) 0.0229(4) -0.3927(5) 0.057(2) Uani 1 1 d . . .
H9A H 0.1618 0.0541 -0.4113 0.068 Uiso 1 1 calc R . .
C10 C 0.2117(8) 0.0142(4) -0.3090(6) 0.065(3) Uani 1 1 d . . .
H10A H 0.2177 0.0395 -0.2704 0.078 Uiso 1 1 calc R . .
C11 C 0.2354(9) -0.0316(4) -0.2835(6) 0.070(3) Uani 1 1 d . . .
H11A H 0.2601 -0.0382 -0.2275 0.085 Uiso 1 1 calc R . .
C12 C 0.2226(8) -0.0681(4) -0.3414(6) 0.064(3) Uani 1 1 d . . .
H12A H 0.2364 -0.0996 -0.3231 0.077 Uiso 1 1 calc R . .
C51 C 0.2790(7) 0.0119(3) -0.9044(5) 0.048(2) Uani 1 1 d . . .
C52 C 0.2876(8) -0.0230(4) -0.8424(6) 0.062(3) Uani 1 1 d . . .
H52A H 0.2527 -0.0528 -0.8526 0.074 Uiso 1 1 calc R . .
C53 C 0.3481(9) -0.0143(5) -0.7646(6) 0.077(3) Uani 1 1 d . . .
H53A H 0.3547 -0.0382 -0.7234 0.092 Uiso 1 1 calc R . .
C54 C 0.3972(11) 0.0298(5) -0.7501(7) 0.094(4) Uani 1 1 d . . .
H54A H 0.4382 0.0362 -0.6988 0.113 Uiso 1 1 calc R . .
C55 C 0.3862(13) 0.0639(5) -0.8099(7) 0.112(5) Uani 1 1 d . . .
H55A H 0.4187 0.0940 -0.7988 0.135 Uiso 1 1 calc R . .
C56 C 0.3283(10) 0.0557(4) -0.8872(6) 0.082(4) Uani 1 1 d . . .
H56A H 0.3227 0.0800 -0.9277 0.099 Uiso 1 1 calc R . .
C61 C 0.2459(7) -0.0594(3) -1.0355(5) 0.049(2) Uani 1 1 d . . .
C62 C 0.1733(9) -0.0918(4) -1.0769(6) 0.070(3) Uani 1 1 d . . .
H62A H 0.0972 -0.0837 -1.0893 0.084 Uiso 1 1 calc R . .
C63 C 0.2121(12) -0.1362(4) -1.1002(8) 0.102(4) Uani 1 1 d . . .
H63A H 0.1624 -0.1580 -1.1280 0.122 Uiso 1 1 calc R . .
C64 C 0.3238(12) -0.1481(5) -1.0823(9) 0.101(4) Uani 1 1 d . . .
H64A H 0.3497 -0.1780 -1.0990 0.121 Uiso 1 1 calc R . .
C65 C 0.3977(11) -0.1172(5) -1.0408(9) 0.097(4) Uani 1 1 d . . .
H65A H 0.4733 -0.1260 -1.0283 0.116 Uiso 1 1 calc R . .
C66 C 0.3602(8) -0.0729(4) -1.0173(7) 0.073(3) Uani 1 1 d . . .
H66A H 0.4108 -0.0515 -0.9891 0.088 Uiso 1 1 calc R . .
C71 C 0.2477(7) 0.0447(3) -1.0733(5) 0.047(2) Uani 1 1 d . . .
C72 C 0.1834(9) 0.0857(3) -1.0894(6) 0.063(3) Uani 1 1 d . . .
H72A H 0.1109 0.0880 -1.0704 0.075 Uiso 1 1 calc R . .
C73 C 0.2273(11) 0.1242(4) -1.1346(7) 0.077(3) Uani 1 1 d . . .
H73A H 0.1847 0.1522 -1.1450 0.093 Uiso 1 1 calc R . .
C74 C 0.3328(11) 0.1201(5) -1.1628(7) 0.084(4) Uani 1 1 d . . .
H74A H 0.3622 0.1456 -1.1921 0.101 Uiso 1 1 calc R . .
C75 C 0.3960(9) 0.0795(5) -1.1491(6) 0.078(3) Uani 1 1 d . . .
H75A H 0.4673 0.0772 -1.1701 0.094 Uiso 1 1 calc R . .
C76 C 0.3548(8) 0.0417(4) -1.1040(6) 0.064(3) Uani 1 1 d . . .
H76A H 0.3988 0.0141 -1.0941 0.076 Uiso 1 1 calc R . .
C111 C -0.0176(10) -0.1999(4) -0.3219(8) 0.133(5) Uani 1 1 d DU . .
C112 C -0.0031(13) -0.1794(5) -0.4097(8) 0.113(4) Uani 1 1 d DU A .
C113 C -0.0810(11) -0.1919(5) -0.4748(8) 0.103(3) Uani 1 1 d U . .
H11B H -0.1374 -0.2143 -0.4655 0.124 Uiso 1 1 calc R A .
C114 C -0.0771(10) -0.1719(4) -0.5537(7) 0.087(3) Uani 1 1 d DU A .
C115 C -0.1675(9) -0.1853(4) -0.6237(7) 0.102(4) Uani 1 1 d DU . .
C116 C 0.1976(11) -0.2909(5) -0.5755(8) 0.140(7) Uani 1 1 d D . .
C117 C 0.1943(10) -0.2382(4) -0.6004(8) 0.077(3) Uani 1 1 d . B .
C118 C 0.2057(11) -0.2263(4) -0.6843(8) 0.093(4) Uani 1 1 d . . .
H11C H 0.2119 -0.2507 -0.7238 0.111 Uiso 1 1 calc R B .
C119 C 0.2078(10) -0.1791(4) -0.7097(7) 0.071(3) Uani 1 1 d . B .
C120 C 0.2173(10) -0.1677(3) -0.8022(7) 0.098(4) Uani 1 1 d D . .
C121 C 0.4646(10) -0.1917(5) -0.3392(8) 0.119(5) Uani 1 1 d DU . .
C122 C 0.4171(12) -0.1587(5) -0.4126(8) 0.096(4) Uani 1 1 d U C .
C123 C 0.4908(11) -0.1310(6) -0.4524(8) 0.111(4) Uani 1 1 d U . .
H12B H 0.5680 -0.1318 -0.4348 0.133 Uiso 1 1 calc R C .
C124 C 0.4527(10) -0.1017(6) -0.5187(9) 0.126(4) Uani 1 1 d DU C .
C125 C 0.5416(9) -0.0719(5) -0.5604(7) 0.186(5) Uani 1 1 d DU . .

loop_
_atom_site_aniso_label
_atom_site_aniso_U_11
_atom_site_aniso_U_22
_atom_site_aniso_U_33
_atom_site_aniso_U_23
_atom_site_aniso_U_13
_atom_site_aniso_U_12
Pt 0.0402(3) 0.0595(3) 0.0225(2) 0.0024(2) -0.00227(17) 0.0030(2)
Yb 0.0634(3) 0.0656(3) 0.0380(2) 0.0080(2) -0.00347(18) -0.0064(2)
P1 0.0392(11) 0.0583(14) 0.0283(11) 0.0010(10) -0.0016(9) 0.0023(11)
F1 0.230(19) 0.28(2) 0.070(11) 0.039(13) -0.024(12) -0.104(16)
F2 0.227(19) 0.220(16) 0.134(12) 0.087(12) 0.004(15) -0.074(14)
F3 0.218(17) 0.262(19) 0.123(12) 0.037(15) 0.053(12) -0.070(16)
F1' 0.216(18) 0.238(17) 0.142(12) 0.071(15) 0.043(14) -0.114(15)
F2' 0.201(19) 0.252(18) 0.073(10) 0.018(12) 0.033(12) -0.048(15)
F3' 0.220(17) 0.220(18) 0.094(12) 0.068(12) -0.011(12) -0.065(14)
F4 0.144(15) 0.159(12) 0.092(15) 0.021(11) -0.041(11) -0.013(10)
F5 0.145(15) 0.19(2) 0.156(18) 0.016(17) -0.041(12) -0.097(16)
F6 0.162(13) 0.157(15) 0.138(14) -0.044(12) -0.042(11) -0.031(13)
F4' 0.149(13) 0.153(15) 0.146(15) -0.014(13) -0.050(11) -0.084(13)
F5' 0.161(13) 0.158(15) 0.110(12) -0.023(11) -0.033(10) -0.028(13)
F6' 0.140(17) 0.154(13) 0.14(2) 0.000(14) -0.065(15) 0.013(11)
F7 0.244(19) 0.104(11) 0.157(15) 0.056(12) -0.025(15) -0.014(16)
F8 0.239(18) 0.096(12) 0.190(17) 0.033(14) -0.009(16) 0.029(14)
F9 0.224(18) 0.094(11) 0.153(14) 0.037(12) -0.026(15) -0.056(13)
F7' 0.259(18) 0.077(8) 0.154(13) -0.001(9) -0.036(13) -0.010(13)
F8' 0.213(16) 0.109(9) 0.165(13) 0.066(11) -0.009(12) -0.066(11)
F9' 0.213(15) 0.099(9) 0.147(12) 0.046(10) -0.025(12) 0.029(11)
F10 0.214(11) 0.092(8) 0.060(5) 0.013(7) -0.011(7) 0.013(7)
F11 0.270(17) 0.093(7) 0.065(8) -0.020(6) 0.002(9) 0.005(8)
F12 0.187(11) 0.125(10) 0.114(9) 0.025(8) 0.070(9) 0.005(8)
F10' 0.27(3) 0.098(17) 0.062(19) -0.026(16) 0.02(2) 0.027(18)
F11' 0.205(16) 0.100(15) 0.083(14) 0.030(15) 0.031(15) 0.008(15)
F12' 0.22(2) 0.10(2) 0.066(16) 0.02(2) -0.030(18) 0.04(2)
F13 0.196(17) 0.165(17) 0.104(13) 0.062(12) -0.017(13) 0.022(14)
F14 0.171(14) 0.183(17) 0.102(15) 0.013(13) -0.056(12) 0.026(14)
F15 0.190(18) 0.138(14) 0.160(17) 0.040(13) -0.032(14) 0.040(13)
F13' 0.154(12) 0.191(16) 0.153(16) 0.039(12) -0.042(10) 0.050(10)
F14' 0.208(16) 0.119(10) 0.143(14) 0.060(9) -0.028(12) 0.013(11)
F15' 0.189(14) 0.180(15) 0.071(8) 0.034(9) -0.032(9) 0.008(11)
F16 0.103(10) 0.289(14) 0.145(12) 0.128(10) -0.081(8) -0.110(10)
F17 0.090(11) 0.371(14) 0.147(11) 0.072(11) 0.017(9) -0.006(11)
F18 0.085(9) 0.342(15) 0.149(10) 0.113(10) -0.034(8) -0.078(10)
F16' 0.074(8) 0.358(15) 0.155(11) 0.105(11) -0.015(8) -0.041(10)
F17' 0.103(10) 0.310(14) 0.167(11) 0.108(11) -0.050(9) -0.087(10)
F18' 0.055(9) 0.372(16) 0.125(10) 0.092(11) 0.019(8) 0.018(11)
O1 0.092(6) 0.119(6) 0.051(4) 0.008(4) 0.005(4) -0.037(5)
O2 0.079(5) 0.085(5) 0.064(5) 0.011(4) -0.015(4) -0.012(4)
O3 0.122(7) 0.066(5) 0.060(5) 0.013(4) -0.001(4) -0.017(4)
O4 0.104(6) 0.054(4) 0.052(4) 0.005(3) 0.004(4) 0.006(4)
O5 0.093(6) 0.077(5) 0.068(5) 0.020(4) -0.015(4) -0.005(4)
O6 0.063(5) 0.100(5) 0.053(4) 0.016(4) 0.000(3) -0.002(4)
N1 0.047(4) 0.058(5) 0.026(4) -0.002(3) -0.004(3) -0.004(3)
N2 0.055(5) 0.077(6) 0.023(4) 0.007(4) -0.007(3) -0.001(4)
C1 0.040(5) 0.059(5) 0.034(5) 0.000(4) -0.002(4) 0.003(4)
C2 0.050(5) 0.071(6) 0.025(5) -0.002(4) -0.002(4) 0.005(5)
C3 0.037(4) 0.067(6) 0.030(5) 0.009(4) -0.001(3) 0.001(4)
C4 0.065(6) 0.061(6) 0.033(5) 0.005(4) 0.000(4) -0.001(5)
C5 0.071(7) 0.066(6) 0.032(5) -0.002(5) -0.005(4) -0.008(5)
C6 0.040(5) 0.077(7) 0.022(4) 0.002(4) 0.004(3) -0.009(4)
C7 0.048(5) 0.080(7) 0.025(5) -0.008(4) -0.003(4) -0.004(5)
C8 0.032(5) 0.077(6) 0.027(4) 0.006(4) -0.002(3) -0.003(4)
C9 0.067(6) 0.073(7) 0.029(5) -0.007(4) -0.001(4) -0.008(5)
C10 0.072(7) 0.093(8) 0.030(5) -0.013(5) 0.000(5) -0.014(6)
C11 0.073(7) 0.112(10) 0.025(5) 0.001(6) 0.000(5) -0.009(7)
C12 0.070(7) 0.083(7) 0.040(6) 0.006(5) -0.001(5) 0.003(6)
C51 0.040(5) 0.068(6) 0.034(5) -0.002(4) -0.007(4) 0.003(4)
C52 0.055(6) 0.080(7) 0.048(6) 0.012(5) -0.010(5) -0.007(5)
C53 0.068(7) 0.116(10) 0.044(6) 0.021(6) -0.010(5) 0.004(7)
C54 0.105(10) 0.117(11) 0.053(7) 0.001(7) -0.036(6) -0.015(8)
C55 0.173(15) 0.092(9) 0.063(8) -0.002(7) -0.045(8) -0.048(9)
C56 0.127(10) 0.070(7) 0.045(6) 0.008(5) -0.029(6) -0.020(7)
C61 0.050(5) 0.054(6) 0.042(5) -0.005(4) 0.002(4) 0.004(4)
C62 0.068(7) 0.064(7) 0.075(7) -0.013(6) -0.013(6) -0.001(5)
C63 0.107(11) 0.081(9) 0.110(11) -0.031(8) -0.033(8) 0.004(8)
C64 0.101(11) 0.072(8) 0.128(12) -0.029(8) 0.001(9) 0.014(8)
C65 0.072(8) 0.091(9) 0.127(11) -0.026(8) 0.007(8) 0.022(7)
C66 0.046(6) 0.070(7) 0.103(9) -0.014(6) 0.006(6) 0.014(5)
C71 0.047(5) 0.070(6) 0.022(4) 0.000(4) -0.004(4) -0.001(4)
C72 0.072(7) 0.064(6) 0.054(6) 0.000(5) 0.011(5) -0.006(5)
C73 0.105(10) 0.062(7) 0.063(7) 0.010(6) -0.008(6) -0.006(6)
C74 0.080(9) 0.108(10) 0.065(8) 0.018(7) 0.005(6) -0.037(8)
C75 0.059(7) 0.118(10) 0.057(7) 0.019(7) 0.005(5) -0.024(7)
C76 0.052(6) 0.095(8) 0.043(6) 0.007(5) -0.003(5) -0.003(5)
C111 0.132(10) 0.171(11) 0.097(9) 0.020(9) 0.013(8) -0.072(9)
C112 0.117(8) 0.140(8) 0.081(7) 0.019(7) 0.013(6) -0.056(7)
C113 0.103(7) 0.117(7) 0.088(7) 0.016(6) 0.002(6) -0.052(6)
C114 0.088(7) 0.089(7) 0.084(7) -0.002(6) -0.004(6) -0.031(6)
C115 0.095(8) 0.102(8) 0.108(9) -0.009(7) -0.006(7) -0.029(7)
C116 0.22(2) 0.090(13) 0.103(13) 0.009(10) -0.034(14) -0.028(13)
C117 0.095(9) 0.055(7) 0.077(9) 0.017(6) -0.013(7) -0.007(6)
C118 0.145(12) 0.055(7) 0.077(9) 0.000(6) 0.000(8) -0.002(7)
C119 0.099(9) 0.055(7) 0.059(7) -0.003(5) 0.009(6) 0.000(6)
C120 0.169(16) 0.071(9) 0.055(8) -0.010(7) 0.019(9) 0.003(10)
C121 0.095(10) 0.166(13) 0.092(10) 0.016(10) -0.030(8) 0.027(9)
C122 0.078(7) 0.140(10) 0.065(7) 0.024(7) -0.018(6) 0.022(7)
C123 0.062(7) 0.186(11) 0.083(8) 0.044(7) -0.005(6) 0.016(7)
C124 0.056(6) 0.230(11) 0.090(8) 0.060(8) -0.003(6) -0.018(8)
C125 0.080(7) 0.329(12) 0.144(8) 0.093(9) -0.020(6) -0.042(8)

loop_
_atom_type_symbol
_atom_type_description
_atom_type_scat_dispersion_real
_atom_type_scat_dispersion_imag
_atom_type_scat_source
C C 0.0033 0.0016 'International Tables Vol C Tables 4.2.6.8 and 6.1.1.4'
H H 0.0000 0.0000 'International Tables Vol C Tables 4.2.6.8 and 6.1.1.4'
N N 0.0061 0.0033 'International Tables Vol C Tables 4.2.6.8 and 6.1.1.4'
O O 0.0106 0.0060 'International Tables Vol C Tables 4.2.6.8 and 6.1.1.4'
F F 0.0171 0.0103 'International Tables Vol C Tables 4.2.6.8 and 6.1.1.4'
P P 0.1023 0.0942 'International Tables Vol C Tables 4.2.6.8 and 6.1.1.4'
Yb Yb -0.3850 5.5486 'International Tables Vol C Tables 4.2.6.8 and 6.1.1.4'
Pt Pt -1.7033 8.3905 'International Tables Vol C Tables 4.2.6.8 and 6.1.1.4'

loop_
_geom_angle_atom_site_label_1
_geom_angle_atom_site_label_2
_geom_angle_atom_site_label_3
_geom_angle
_geom_angle_site_symmetry_1
_geom_angle_site_symmetry_3
C1 Pt C1 180.000(2) . 3_553
C1 Pt P1 90.5(2) . .
C1 Pt P1 89.5(2) 3_553 .
C1 Pt P1 89.5(2) . 3_553
C1 Pt P1 90.5(2) 3_553 3_553
P1 Pt P1 180.0 . 3_553
O6 Yb O3 110.2(3) . .
O6 Yb O4 74.0(2) . .
O3 Yb O4 72.9(2) . .
O6 Yb O2 146.4(2) . .
O3 Yb O2 78.9(3) . .
O4 Yb O2 78.5(3) . .
O6 Yb O5 73.0(3) . .
O3 Yb O5 71.5(3) . .
O4 Yb O5 118.0(3) . .
O2 Yb O5 138.5(3) . .
O6 Yb O1 140.3(2) . .
O3 Yb O1 78.7(3) . .
O4 Yb O1 142.5(3) . .
O2 Yb O1 72.4(3) . .
O5 Yb O1 73.7(3) . .
O6 Yb N2 79.6(2) . .
O3 Yb N2 146.2(2) . .
O4 Yb N2 139.6(2) . .
O2 Yb N2 111.3(2) . .
O5 Yb N2 81.5(3) . .
O1 Yb N2 74.5(3) . .
O6 Yb N1 78.8(2) . .
O3 Yb N1 146.8(2) . .
O4 Yb N1 79.6(2) . .
O2 Yb N1 77.6(2) . .
O5 Yb N1 139.9(2) . .
O1 Yb N1 115.5(3) . .
N2 Yb N1 65.6(2) . .
C71 P1 C51 102.2(4) . .
C71 P1 C61 108.2(4) . .
C51 P1 C61 104.0(4) . .
C71 P1 Pt 113.6(3) . .
C51 P1 Pt 116.7(3) . .
C61 P1 Pt 111.2(3) . .
C112 O1 Yb 132.0(8) . .
C114 O2 Yb 131.8(7) . .
C117 O3 Yb 135.7(7) . .
C119 O4 Yb 136.3(6) . .
C122 O5 Yb 135.8(8) . .
C124 O6 Yb 134.2(7) . .
C7 N1 C6 117.5(7) . .
C7 N1 Yb 121.8(6) . .
C6 N1 Yb 120.4(5) . .
C8 N2 C12 118.1(8) . .
C8 N2 Yb 121.4(5) . .
C12 N2 Yb 120.5(7) . .
C2 C1 Pt 175.4(8) . .
C1 C2 C3 173.6(9) . .
C4 C3 C7 116.5(7) . .
C4 C3 C2 122.8(8) . .
C7 C3 C2 120.7(8) . .
C5 C4 C3 119.3(9) . .
C5 C4 H4A 120.4 . .
C3 C4 H4A 120.4 . .
C4 C5 C6 120.5(9) . .
C4 C5 H5A 119.7 . .
C6 C5 H5A 119.7 . .
N1 C6 C5 121.2(7) . .
N1 C6 C8 115.7(8) . .
C5 C6 C8 123.0(8) . .
N1 C7 C3 125.0(8) . .
N1 C7 H7A 117.5 . .
C3 C7 H7A 117.5 . .
N2 C8 C9 121.6(8) . .
N2 C8 C6 116.3(8) . .
C9 C8 C6 122.2(8) . .
C10 C9 C8 119.2(9) . .
C10 C9 H9A 120.4 . .
C8 C9 H9A 120.4 . .
C11 C10 C9 119.2(9) . .
C11 C10 H10A 120.4 . .
C9 C10 H10A 120.4 . .
C10 C11 C12 118.9(9) . .
C10 C11 H11A 120.6 . .
C12 C11 H11A 120.6 . .
N2 C12 C11 123.0(10) . .
N2 C12 H12A 118.5 . .
C11 C12 H12A 118.5 . .
C56 C51 C52 118.4(8) . .
C56 C51 P1 122.1(7) . .
C52 C51 P1 119.3(7) . .
C51 C52 C53 121.0(10) . .
C51 C52 H52A 119.5 . .
C53 C52 H52A 119.5 . .
C54 C53 C52 118.9(10) . .
C54 C53 H53A 120.6 . .
C52 C53 H53A 120.6 . .
C55 C54 C53 119.7(10) . .
C55 C54 H54A 120.1 . .
C53 C54 H54A 120.1 . .
C54 C55 C56 122.1(11) . .
C54 C55 H55A 118.9 . .
C56 C55 H55A 118.9 . .
C51 C56 C55 119.8(10) . .
C51 C56 H56A 120.1 . .
C55 C56 H56A 120.1 . .
C62 C61 C66 118.4(9) . .
C62 C61 P1 121.0(7) . .
C66 C61 P1 120.7(7) . .
C61 C62 C63 120.5(10) . .
C61 C62 H62A 119.7 . .
C63 C62 H62A 119.7 . .
C64 C63 C62 119.8(12) . .
C64 C63 H63A 120.1 . .
C62 C63 H63A 120.1 . .
C65 C64 C63 121.3(12) . .
C65 C64 H64A 119.4 . .
C63 C64 H64A 119.4 . .
C64 C65 C66 119.5(12) . .
C64 C65 H65A 120.3 . .
C66 C65 H65A 120.3 . .
C65 C66 C61 120.5(11) . .
C65 C66 H66A 119.7 . .
C61 C66 H66A 119.7 . .
C72 C71 C76 118.9(9) . .
C72 C71 P1 118.3(7) . .
C76 C71 P1 122.5(7) . .
C71 C72 C73 120.1(10) . .
C71 C72 H72A 120.0 . .
C73 C72 H72A 120.0 . .
C74 C73 C72 119.1(11) . .
C74 C73 H73A 120.4 . .
C72 C73 H73A 120.4 . .
C75 C74 C73 121.5(11) . .
C75 C74 H74A 119.2 . .
C73 C74 H74A 119.2 . .
C74 C75 C76 120.0(10) . .
C74 C75 H75A 120.0 . .
C76 C75 H75A 120.0 . .
C75 C76 C71 120.3(10) . .
C75 C76 H76A 119.9 . .
C71 C76 H76A 119.9 . .
F1 C111 F1' 125(2) . .
F1 C111 F2 108.7(12) . .
F1' C111 F2 50.6(11) . .
F1 C111 F2' 50.4(12) . .
F1' C111 F2' 109.4(12) . .
F2 C111 F2' 141.0(17) . .
F1 C111 F3 107.2(12) . .
F1' C111 F3 56.0(11) . .
F2 C111 F3 106.5(11) . .
F2' C111 F3 62.1(12) . .
F1 C111 F3' 55.5(12) . .
F1' C111 F3' 107.0(12) . .
F2 C111 F3' 61.7(11) . .
F2' C111 F3' 105.8(12) . .
F3 C111 F3' 146.4(17) . .
F1 C111 C112 118.0(15) . .
F1' C111 C112 117.2(15) . .
F2 C111 C112 110.5(14) . .
F2' C111 C112 108.5(14) . .
F3 C111 C112 105.2(14) . .
F3' C111 C112 108.4(14) . .
O1 C112 C113 127.5(11) . .
O1 C112 C111 113.9(11) . .
C113 C112 C111 118.5(11) . .
C112 C113 C114 121.1(11) . .
C112 C113 H11B 119.5 . .
C114 C113 H11B 119.5 . .
O2 C114 C113 126.2(10) . .
O2 C114 C115 114.1(10) . .
C113 C114 C115 119.6(10) . .
F6 C115 F4 110.2(12) . .
F6 C115 F4' 75.0(13) . .
F4 C115 F4' 123(3) . .
F6 C115 F6' 139.4(19) . .
F4 C115 F6' 32.7(14) . .
F4' C115 F6' 109.1(13) . .
F6 C115 F5 108.4(12) . .
F4 C115 F5 108.0(12) . .
F4' C115 F5 33.5(15) . .
F6' C115 F5 82.0(19) . .
F6 C115 F5' 39.5(11) . .
F4 C115 F5' 73.6(12) . .
F4' C115 F5' 107.3(11) . .
F6' C115 F5' 106.1(12) . .
F5 C115 F5' 135.7(19) . .
F6 C115 C114 108.3(14) . .
F4 C115 C114 114.0(17) . .
F4' C115 C114 117.0(17) . .
F6' C115 C114 105.1(16) . .
F5 C115 C114 107.7(17) . .
F5' C115 C114 111.7(14) . .
F7 C116 F8' 46.1(13) . .
F7 C116 F8 108.9(14) . .
F8' C116 F8 133(2) . .
F7 C116 F7' 131(2) . .
F8' C116 F7' 109.6(13) . .
F8 C116 F7' 51.7(12) . .
F7 C116 F9' 61.2(12) . .
F8' C116 F9' 105.7(12) . .
F8 C116 F9' 56.0(13) . .
F7' C116 F9' 105.5(12) . .
F7 C116 F9 105.5(13) . .
F8' C116 F9 61.7(12) . .
F8 C116 F9 106.4(14) . .
F7' C116 F9 56.4(12) . .
F9' C116 F9 144.5(18) . .
F7 C116 C117 115.0(16) . .
F8' C116 C117 112.5(13) . .
F8 C116 C117 114.4(17) . .
F7' C116 C117 113.7(13) . .
F9' C116 C117 109.4(12) . .
F9 C116 C117 106.0(15) . .
O3 C117 C118 127.3(10) . .
O3 C117 C116 114.2(10) . .
C118 C117 C116 118.5(11) . .
C119 C118 C117 121.0(11) . .
C119 C118 H11C 119.5 . .
C117 C118 H11C 119.5 . .
O4 C119 C118 126.7(10) . .
O4 C119 C120 114.0(9) . .
C118 C119 C120 119.3(10) . .
F11' C120 F12' 109.3(15) . .
F11' C120 F10' 108.7(15) . .
F12' C120 F10' 108.2(15) . .
F11' C120 F10 78(2) . .
F12' C120 F10 33.5(18) . .
F10' C120 F10 131(3) . .
F11' C120 F11 120(4) . .
F12' C120 F11 83(2) . .
F10' C120 F11 26(3) . .
F10 C120 F11 107.8(10) . .
F11' C120 F12 29(2) . .
F12' C120 F12 137(2) . .
F10' C120 F12 88(3) . .
F10 C120 F12 106.2(10) . .
F11 C120 F12 107.7(10) . .
F11' C120 C119 119(3) . .
F12' C120 C119 105(3) . .
F10' C120 C119 107(3) . .
F10 C120 C119 112.0(10) . .
F11 C120 C119 114.2(12) . .
F12 C120 C119 108.5(11) . .
F14 C121 F13 109.8(13) . .
F14 C121 F14' 131(2) . .
F13 C121 F14' 68.5(12) . .
F14 C121 F15 108.9(13) . .
F13 C121 F15 108.3(13) . .
F14' C121 F15 40.7(13) . .
F14 C121 F13' 35.8(13) . .
F13 C121 F13' 134(2) . .
F14' C121 F13' 108.5(12) . .
F15 C121 F13' 75.2(13) . .
F14 C121 F15' 74.1(12) . .
F13 C121 F15' 42.0(12) . .
F14' C121 F15' 108.4(12) . .
F15 C121 F15' 143(2) . .
F13' C121 F15' 108.1(11) . .
F14 C121 C122 112.6(18) . .
F13 C121 C122 112.8(15) . .
F14' C121 C122 112.2(13) . .
F15 C121 C122 104.1(17) . .
F13' C121 C122 110.7(14) . .
F15' C121 C122 108.8(12) . .
O5 C122 C123 127.4(12) . .
O5 C122 C121 113.8(12) . .
C123 C122 C121 118.7(12) . .
C122 C123 C124 120.7(12) . .
C122 C123 H12B 119.6 . .
C124 C123 H12B 119.6 . .
O6 C124 C123 128.4(11) . .
O6 C124 C125 114.3(11) . .
C123 C124 C125 117.3(11) . .
F17' C125 F17 123(2) . .
F17' C125 F16' 112.1(13) . .
F17 C125 F16' 74.5(12) . .
F17' C125 F18 75.1(12) . .
F17 C125 F18 112.2(13) . .
F16' C125 F18 42.7(13) . .
F17' C125 F16 28.2(10) . .
F17 C125 F16 107.1(12) . .
F16' C125 F16 134.6(16) . .
F18 C125 F16 102.8(11) . .
F17' C125 F18' 106.2(12) . .
F17 C125 F18' 29.6(11) . .
F16' C125 F18' 103.6(11) . .
F18 C125 F18' 135.9(16) . .
F16 C125 F18' 82.9(13) . .
F17' C125 C124 117.0(17) . .
F17 C125 C124 111.3(16) . .
F16' C125 C124 111.0(14) . .
F18 C125 C124 112.7(14) . .
F16 C125 C124 110.2(13) . .
F18' C125 C124 105.7(13) . .

loop_
_geom_bond_atom_site_label_1
_geom_bond_atom_site_label_2
_geom_bond_distance
_geom_bond_site_symmetry_2
Pt C1 1.993(8) .
Pt C1 1.993(8) 3_553
Pt P1 2.305(2) .
Pt P1 2.305(2) 3_553
Yb O6 2.286(7) .
Yb O3 2.293(8) .
Yb O4 2.295(7) .
Yb O2 2.297(7) .
Yb O5 2.299(7) .
Yb O1 2.304(7) .
Yb N2 2.452(7) .
Yb N1 2.459(7) .
P1 C71 1.813(9) .
P1 C51 1.823(8) .
P1 C61 1.826(9) .
F1 C111 1.307(10) .
F2 C111 1.326(10) .
F3 C111 1.339(10) .
F1' C111 1.308(9) .
F2' C111 1.330(10) .
F3' C111 1.341(10) .
F4 C115 1.311(10) .
F5 C115 1.323(10) .
F6 C115 1.310(9) .
F4' C115 1.316(10) .
F5' C115 1.332(10) .
F6' C115 1.319(10) .
F7 C116 1.311(10) .
F8 C116 1.317(10) .
F9 C116 1.343(10) .
F7' C116 1.321(9) .
F8' C116 1.316(9) .
F9' C116 1.342(9) .
F10 C120 1.325(9) .
F11 C120 1.327(9) .
F12 C120 1.332(9) .
F10' C120 1.321(10) .
F11' C120 1.314(10) .
F12' C120 1.320(10) .
F13 C121 1.319(10) .
F14 C121 1.318(10) .
F15 C121 1.324(10) .
F13' C121 1.325(9) .
F14' C121 1.320(9) .
F15' C121 1.326(9) .
F16 C125 1.343(10) .
F17 C125 1.303(10) .
F18 C125 1.339(10) .
F16' C125 1.334(9) .
F17' C125 1.301(10) .
F18' C125 1.353(10) .
O1 C112 1.238(13) .
O2 C114 1.257(12) .
O3 C117 1.240(12) .
O4 C119 1.249(11) .
O5 C122 1.221(13) .
O6 C124 1.245(13) .
N1 C7 1.342(10) .
N1 C6 1.349(10) .
N2 C8 1.328(11) .
N2 C12 1.347(11) .
C1 C2 1.207(10) .
C2 C3 1.426(11) .
C3 C4 1.389(12) .
C3 C7 1.391(12) .
C4 C5 1.379(11) .
C4 H4A 0.9300 .
C5 C6 1.383(12) .
C5 H5A 0.9300 .
C6 C8 1.484(11) .
C7 H7A 0.9300 .
C8 C9 1.390(12) .
C9 C10 1.377(12) .
C9 H9A 0.9300 .
C10 C11 1.357(14) .
C10 H10A 0.9300 .
C11 C12 1.367(13) .
C11 H11A 0.9300 .
C12 H12A 0.9300 .
C51 C56 1.365(13) .
C51 C52 1.378(12) .
C52 C53 1.397(13) .
C52 H52A 0.9300 .
C53 C54 1.365(15) .
C53 H53A 0.9300 .
C54 C55 1.338(15) .
C54 H54A 0.9300 .
C55 C56 1.375(14) .
C55 H55A 0.9300 .
C56 H56A 0.9300 .
C61 C62 1.370(12) .
C61 C66 1.405(12) .
C62 C63 1.372(14) .
C62 H62A 0.9300 .
C63 C64 1.363(16) .
C63 H63A 0.9300 .
C64 C65 1.355(16) .
C64 H64A 0.9300 .
C65 C66 1.366(14) .
C65 H65A 0.9300 .
C66 H66A 0.9300 .
C71 C72 1.380(12) .
C71 C76 1.392(12) .
C72 C73 1.407(13) .
C72 H72A 0.9300 .
C73 C74 1.360(15) .
C73 H73A 0.9300 .
C74 C75 1.356(15) .
C74 H74A 0.9300 .
C75 C76 1.380(13) .
C75 H75A 0.9300 .
C76 H76A 0.9300 .
C111 C112 1.529(9) .
C112 C113 1.371(16) .
C113 C114 1.375(15) .
C113 H11B 0.9300 .
C114 C115 1.523(9) .
C116 C117 1.514(17) .
C117 C118 1.392(15) .
C118 C119 1.368(14) .
C118 H11C 0.9300 .
C119 C120 1.516(15) .
C121 C122 1.552(17) .
C122 C123 1.353(17) .
C123 C124 1.376(16) .
C123 H12B 0.9300 .
C124 C125 1.526(9) .
